data_2224841
loop_
_publ_author_name
'Pourayoubi, Mehrdad'
'Ghadimi, Saied'
'Ebrahimi Valmoozi, Ali Asghar'

_publ_section_title
;
 <i>O</i>,<i>O</i>'-Di-<i>p</i>-tolylpyrophosphoric bis(dimethylamide)
;
_journal_coeditor_code BG2328
_journal_issue 2
_journal_name_full 'Acta Crystallographica Section E'
_journal_page_first o450
_journal_paper_doi 10.1107/S1600536810002692
_journal_volume 66
_journal_year 2010
_chemical_formula_iupac 'C18 H26 N2 O5 P2'
_chemical_formula_moiety 'C18 H26 N2 O5 P2'
_chemical_formula_sum 'C18 H26 N2 O5 P2'
_chemical_formula_weight 412.35
_chemical_name_systematic '<i>O</i>,<i>O</i>'-Di-<i>p</i>-tolylpyrophosphoric bis(dimethylamide)'
_space_group_IT_number 15
_symmetry_cell_setting monoclinic
_symmetry_space_group_name_Hall '-C 2yc'
_symmetry_space_group_name_H-M 'C 1 2/c 1'
_atom_sites_solution_hydrogens geom
_atom_sites_solution_primary direct
_atom_sites_solution_secondary difmap
_audit_creation_method SHELXL-97
_cell_angle_alpha 90.00
_cell_angle_beta 112.949(4)
_cell_angle_gamma 90.00
_cell_formula_units_Z 4
_cell_length_a 26.484(5)
_cell_length_b 7.4195(15)
_cell_length_c 11.096(2)
_cell_measurement_reflns_used 1898
_cell_measurement_temperature 100(2)
_cell_measurement_theta_max 30.66
_cell_measurement_theta_min 2.87
_cell_volume 2007.8(7)
_computing_cell_refinement 'SAINT (Bruker, 2005)'
_computing_data_collection 'APEX2 (Bruker, 2005)'
_computing_data_reduction 'SAINT (Bruker, 2005)'
_computing_molecular_graphics 'SHELXTL (Sheldrick, 2008)'
_computing_publication_material 'SHELXTL (Sheldrick, 2008)'
_computing_structure_refinement 'SHELXTL (Sheldrick, 2008)'
_computing_structure_solution 'SHELXTL (Sheldrick, 2008)'
_diffrn_ambient_temperature 100(2)
_diffrn_measured_fraction_theta_full 0.993
_diffrn_measured_fraction_theta_max 0.993
_diffrn_measurement_device_type 'Bruker APEXII CCD area-detector'
_diffrn_measurement_method 'phi and omega scans'
_diffrn_radiation_monochromator graphite
_diffrn_radiation_source 'fine-focus sealed tube'
_diffrn_radiation_type MoK\a
_diffrn_radiation_wavelength 0.71073
_diffrn_reflns_av_R_equivalents 0.0390
_diffrn_reflns_av_sigmaI/netI 0.0515
_diffrn_reflns_limit_h_max 21
_diffrn_reflns_limit_h_min -34
_diffrn_reflns_limit_k_max 9
_diffrn_reflns_limit_k_min -9
_diffrn_reflns_limit_l_max 14
_diffrn_reflns_limit_l_min -14
_diffrn_reflns_number 6483
_diffrn_reflns_theta_full 28.00
_diffrn_reflns_theta_max 28.00
_diffrn_reflns_theta_min 1.67
_exptl_absorpt_coefficient_mu 0.248
_exptl_absorpt_correction_T_max 0.978
_exptl_absorpt_correction_T_min 0.930
_exptl_absorpt_correction_type multi-scan
_exptl_absorpt_process_details '(SADABS; Bruker, 2005)'
_exptl_crystal_colour colorless
_exptl_crystal_density_diffrn 1.364
_exptl_crystal_density_method 'not measured'
_exptl_crystal_description plate
_exptl_crystal_F_000 872
_exptl_crystal_size_max 0.50
_exptl_crystal_size_mid 0.25
_exptl_crystal_size_min 0.10
_refine_diff_density_max 0.343
_refine_diff_density_min -0.366
_refine_ls_extinction_method none
_refine_ls_goodness_of_fit_ref 0.939
_refine_ls_hydrogen_treatment constr
_refine_ls_matrix_type full
_refine_ls_number_parameters 126
_refine_ls_number_reflns 2415
_refine_ls_number_restraints 0
_refine_ls_restrained_S_all 0.939
_refine_ls_R_factor_all 0.0826
_refine_ls_R_factor_gt 0.0516
_refine_ls_shift/su_max 0.002
_refine_ls_shift/su_mean 0.000
_refine_ls_structure_factor_coef Fsqd
_refine_ls_weighting_details 'calc w=1/[\s^2^(Fo^2^)+(0.0130P)^2^+16.2989P] where P=(Fo^2^+2Fc^2^)/3'
_refine_ls_weighting_scheme calc
_refine_ls_wR_factor_gt 0.1061
_refine_ls_wR_factor_ref 0.1242
_reflns_number_gt 1763
_reflns_number_total 2415
_reflns_threshold_expression I>2\s(I)
_cod_data_source_file bg2328.cif
_cod_data_source_block I
_cod_depositor_comments
;
The following automatic conversions were performed:
'_symmetry_cell_setting' value 'Monoclinic' changed to 'monoclinic'
according to '/home/saulius/struct/CIF-dictionaries/cif_core.dic'
dictionary named 'cif_core.dic' version 2.4.1 from 2010-06-29.

Automatic conversion script
Id: cif_fix_enum 1527 2010-12-29 10:47:43Z saulius 

The following automatic conversions were performed:

'_symmetry_cell_setting' value 'Monoclinic' changed to 'monoclinic'
according to /home/saulius/struct/CIF-dictionaries/cif_core.dic
dictionary named 'cif_core.dic' version 2.4.1 from 2010-06-29.

Automatic conversion script
Id: cif_fix_values 1715 2011-07-08 13:25:40Z adriana 
;
_cod_original_sg_symbol_H-M 'C 2/c'
_cod_database_code 2224841
_cod_database_fobs_code 2224841

loop_
_symmetry_equiv_pos_as_xyz
'x, y, z'
'-x, y, -z+1/2'
'x+1/2, y+1/2, z'
'-x+1/2, y+1/2, -z+1/2'
'-x, -y, -z'
'x, -y, z-1/2'
'-x+1/2, -y+1/2, -z'
'x+1/2, -y+1/2, z-1/2'

loop_
_atom_site_type_symbol
_atom_site_label
_atom_site_fract_x
_atom_site_fract_y
_atom_site_fract_z
_atom_site_U_iso_or_equiv
_atom_site_adp_type
_atom_site_calc_flag
_atom_site_refinement_flags
_atom_site_occupancy
_atom_site_disorder_assembly
_atom_site_disorder_group
P P1 0.05951(3) 0.15216(10) 0.29554(7) 0.01597(17) Uani d . 1 . .
O O1 0.08997(8) -0.0313(3) 0.2957(2) 0.0188(4) Uani d . 1 . .
O O2 0.0000 0.0607(4) 0.2500 0.0198(6) Uani d S 1 . .
O O3 0.07504(8) 0.2488(3) 0.4196(2) 0.0224(5) Uani d . 1 . .
N N1 0.06400(10) 0.2733(3) 0.1781(2) 0.0192(5) Uani d . 1 . .
C C1 0.14675(11) -0.0402(4) 0.3240(3) 0.0159(6) Uani d . 1 . .
C C2 0.18495(13) 0.0402(4) 0.4337(3) 0.0237(7) Uani d . 1 . .
H H2A 0.1735 0.1112 0.4898 0.028 Uiso calc R 1 . .
C C3 0.24040(13) 0.0160(4) 0.4612(3) 0.0250(7) Uani d . 1 . .
H H3A 0.2669 0.0709 0.5369 0.030 Uiso calc R 1 . .
C C4 0.25790(12) -0.0867(4) 0.3802(3) 0.0205(6) Uani d . 1 . .
C C5 0.21822(12) -0.1656(4) 0.2707(3) 0.0222(6) Uani d . 1 . .
H H5A 0.2294 -0.2372 0.2145 0.027 Uiso calc R 1 . .
C C6 0.16261(12) -0.1427(4) 0.2411(3) 0.0205(6) Uani d . 1 . .
H H6A 0.1360 -0.1965 0.1652 0.025 Uiso calc R 1 . .
C C7 0.31835(12) -0.1118(5) 0.4103(4) 0.0305(8) Uani d . 1 . .
H H7A 0.3238 -0.1263 0.3284 0.046 Uiso calc R 1 . .
H H7B 0.3317 -0.2194 0.4647 0.046 Uiso calc R 1 . .
H H7C 0.3387 -0.0059 0.4574 0.046 Uiso calc R 1 . .
C C8 0.05658(14) 0.4694(4) 0.1789(4) 0.0288(7) Uani d . 1 . .
H H8A 0.0723 0.5265 0.1217 0.043 Uiso calc R 1 . .
H H8B 0.0751 0.5151 0.2683 0.043 Uiso calc R 1 . .
H H8C 0.0174 0.4974 0.1472 0.043 Uiso calc R 1 . .
C C9 0.04811(13) 0.1948(4) 0.0462(3) 0.0239(7) Uani d . 1 . .
H H9A 0.0670 0.2590 -0.0013 0.036 Uiso calc R 1 . .
H H9B 0.0084 0.2062 -0.0016 0.036 Uiso calc R 1 . .
H H9C 0.0584 0.0672 0.0538 0.036 Uiso calc R 1 . .

loop_
_atom_site_aniso_label
_atom_site_aniso_U_11
_atom_site_aniso_U_22
_atom_site_aniso_U_33
_atom_site_aniso_U_12
_atom_site_aniso_U_13
_atom_site_aniso_U_23
P1 0.0134(3) 0.0175(3) 0.0189(4) -0.0003(3) 0.0084(3) -0.0005(3)
O1 0.0150(10) 0.0186(10) 0.0268(11) -0.0006(8) 0.0127(9) -0.0007(9)
O2 0.0159(14) 0.0197(15) 0.0274(16) 0.000 0.0123(13) 0.000
O3 0.0209(11) 0.0254(11) 0.0212(11) 0.0015(9) 0.0087(9) -0.0031(9)
N1 0.0183(12) 0.0189(12) 0.0216(13) -0.0024(10) 0.0090(11) 0.0008(10)
C1 0.0142(13) 0.0140(12) 0.0219(15) -0.0007(11) 0.0097(11) 0.0043(11)
C2 0.0247(16) 0.0254(15) 0.0223(16) 0.0021(13) 0.0104(13) -0.0029(13)
C3 0.0200(15) 0.0249(15) 0.0247(17) -0.0016(13) 0.0029(13) -0.0023(13)
C4 0.0177(14) 0.0172(13) 0.0276(16) 0.0010(11) 0.0098(13) 0.0077(12)
C5 0.0208(15) 0.0224(15) 0.0266(16) 0.0028(12) 0.0127(13) -0.0007(13)
C6 0.0206(14) 0.0200(14) 0.0221(15) -0.0004(12) 0.0096(12) -0.0033(12)
C7 0.0168(15) 0.0286(17) 0.042(2) 0.0034(13) 0.0075(14) 0.0097(15)
C8 0.0291(17) 0.0205(15) 0.0381(19) -0.0004(13) 0.0147(15) 0.0045(14)
C9 0.0241(15) 0.0279(16) 0.0221(16) -0.0029(13) 0.0115(13) 0.0008(13)

loop_
_atom_type_symbol
_atom_type_description
_atom_type_scat_dispersion_real
_atom_type_scat_dispersion_imag
_atom_type_scat_source
C C 0.0033 0.0016 'International Tables Vol C Tables 4.2.6.8 and 6.1.1.4'
H H 0.0000 0.0000 'International Tables Vol C Tables 4.2.6.8 and 6.1.1.4'
N N 0.0061 0.0033 'International Tables Vol C Tables 4.2.6.8 and 6.1.1.4'
O O 0.0106 0.0060 'International Tables Vol C Tables 4.2.6.8 and 6.1.1.4'
P P 0.1023 0.0942 'International Tables Vol C Tables 4.2.6.8 and 6.1.1.4'

loop_
_geom_angle_atom_site_label_1
_geom_angle_atom_site_label_2
_geom_angle_atom_site_label_3
_geom_angle_site_symmetry_1
_geom_angle_site_symmetry_3
_geom_angle
_geom_angle_publ_flag
O3 P1 O1 . . 117.71(12) ?
O3 P1 O2 . . 112.64(10) ?
O1 P1 O2 . . 94.25(12) ?
O3 P1 N1 . . 113.71(13) ?
O1 P1 N1 . . 106.27(12) ?
O2 P1 N1 . . 110.55(11) ?
C1 O1 P1 . . 122.57(17) ?
P1 O2 P1 . 2 130.00(19) ?
C8 N1 C9 . . 114.2(3) ?
C8 N1 P1 . . 119.4(2) ?
C9 N1 P1 . . 119.7(2) ?
C6 C1 C2 . . 121.2(3) ?
C6 C1 O1 . . 116.9(3) ?
C2 C1 O1 . . 121.8(3) ?
C1 C2 C3 . . 119.1(3) ?
C1 C2 H2A . . 120.5 ?
C3 C2 H2A . . 120.5 ?
C4 C3 C2 . . 121.3(3) ?
C4 C3 H3A . . 119.4 ?
C2 C3 H3A . . 119.4 ?
C5 C4 C3 . . 117.9(3) ?
C5 C4 C7 . . 121.0(3) ?
C3 C4 C7 . . 121.0(3) ?
C4 C5 C6 . . 121.8(3) ?
C4 C5 H5A . . 119.1 ?
C6 C5 H5A . . 119.1 ?
C1 C6 C5 . . 118.7(3) ?
C1 C6 H6A . . 120.6 ?
C5 C6 H6A . . 120.6 ?
C4 C7 H7A . . 109.5 ?
C4 C7 H7B . . 109.5 ?
H7A C7 H7B . . 109.5 ?
C4 C7 H7C . . 109.5 ?
H7A C7 H7C . . 109.5 ?
H7B C7 H7C . . 109.5 ?
N1 C8 H8A . . 109.5 ?
N1 C8 H8B . . 109.5 ?
H8A C8 H8B . . 109.5 ?
N1 C8 H8C . . 109.5 ?
H8A C8 H8C . . 109.5 ?
H8B C8 H8C . . 109.5 ?
N1 C9 H9A . . 109.5 ?
N1 C9 H9B . . 109.5 ?
H9A C9 H9B . . 109.5 ?
N1 C9 H9C . . 109.5 ?
H9A C9 H9C . . 109.5 ?
H9B C9 H9C . . 109.5 ?

loop_
_geom_bond_atom_site_label_1
_geom_bond_atom_site_label_2
_geom_bond_site_symmetry_2
_geom_bond_distance
_geom_bond_publ_flag
P1 O3 . 1.462(2) ?
P1 O1 . 1.582(2) ?
P1 O2 . 1.6059(14) ?
P1 N1 . 1.625(3) ?
O1 C1 . 1.413(3) ?
O2 P1 2 1.6059(14) ?
N1 C8 . 1.468(4) ?
N1 C9 . 1.476(4) ?
C1 C6 . 1.379(4) ?
C1 C2 . 1.379(4) ?
C2 C3 . 1.390(4) ?
C2 H2A . 0.9500 ?
C3 C4 . 1.389(4) ?
C3 H3A . 0.9500 ?
C4 C5 . 1.388(4) ?
C4 C7 . 1.514(4) ?
C5 C6 . 1.389(4) ?
C5 H5A . 0.9500 ?
C6 H6A . 0.9500 ?
C7 H7A . 0.9800 ?
C7 H7B . 0.9800 ?
C7 H7C . 0.9800 ?
C8 H8A . 0.9800 ?
C8 H8B . 0.9800 ?
C8 H8C . 0.9800 ?
C9 H9A . 0.9800 ?
C9 H9B . 0.9800 ?
C9 H9C . 0.9800 ?

loop_
_geom_torsion_atom_site_label_1
_geom_torsion_atom_site_label_2
_geom_torsion_atom_site_label_3
_geom_torsion_atom_site_label_4
_geom_torsion_site_symmetry_1
_geom_torsion_site_symmetry_2
_geom_torsion_site_symmetry_3
_geom_torsion_site_symmetry_4
_geom_torsion
_geom_torsion_publ_flag
O3 P1 O1 C1 . . . . -64.5(2) ?
O2 P1 O1 C1 . . . . 177.1(2) ?
N1 P1 O1 C1 . . . . 64.3(2) ?
O3 P1 O2 P1 . . . 2 66.93(11) ?
O1 P1 O2 P1 . . . 2 -170.64(9) ?
N1 P1 O2 P1 . . . 2 -61.51(10) ?
O3 P1 N1 C8 . . . . -28.6(3) ?
O1 P1 N1 C8 . . . . -159.7(2) ?
O2 P1 N1 C8 . . . . 99.2(2) ?
O3 P1 N1 C9 . . . . -178.3(2) ?
O1 P1 N1 C9 . . . . 50.6(2) ?
O2 P1 N1 C9 . . . . -50.4(3) ?
P1 O1 C1 C6 . . . . -133.6(2) ?
P1 O1 C1 C2 . . . . 50.4(3) ?
C6 C1 C2 C3 . . . . -0.4(5) ?
O1 C1 C2 C3 . . . . 175.5(3) ?
C1 C2 C3 C4 . . . . 0.2(5) ?
C2 C3 C4 C5 . . . . -0.3(5) ?
C2 C3 C4 C7 . . . . 179.7(3) ?
C3 C4 C5 C6 . . . . 0.5(5) ?
C7 C4 C5 C6 . . . . -179.4(3) ?
C2 C1 C6 C5 . . . . 0.7(4) ?
O1 C1 C6 C5 . . . . -175.4(3) ?
C4 C5 C6 C1 . . . . -0.7(5) ?
